data_7054205
loop_
_publ_author_name
'Sathyanarayana, Arruri'
'Prabusankar, Ganesan'

_publ_section_title
;
 Facile access to imidazole and imidazolium substituted dibenzo-diazocines
;
_journal_issue 8
_journal_name_full 'New Journal of Chemistry'
_journal_page_first 3613
_journal_paper_doi 10.1039/C4NJ00351A
_journal_volume 38
_journal_year 2014
_chemical_formula_moiety 'C21 H18 N6'
_chemical_formula_sum 'C21 H18 N6'
_chemical_formula_weight 354.42
_space_group_crystal_system monoclinic
_space_group_IT_number 15
_space_group_name_Hall '-C 2yc'
_space_group_name_H-M_alt 'C 1 2/c 1'
_symmetry_space_group_name_Hall '-C 2yc'
_symmetry_space_group_name_H-M 'C 1 2/c 1'
_audit_creation_date 2014-04-20
_audit_creation_method
;
  Olex2 1.1
  (compiled 2011.11.01 svn.r2039, GUI svn.r3906)
;
_cell_angle_alpha 90
_cell_angle_beta 122.157(19)
_cell_angle_gamma 90
_cell_formula_units_Z 4
_cell_length_a 25.140(4)
_cell_length_b 5.5409(5)
_cell_length_c 13.9897(17)
_cell_measurement_temperature 150
_cell_volume 1649.8(5)
_computing_molecular_graphics
;
O. V. Dolomanov, L. J. Bourhis, R. J. Gildea, J. A. K. Howard and H. Puschmann,
OLEX2: a complete structure solution, refinement and analysis program.
J. Appl. Cryst. (2009). 42, 339-341.
;
_computing_publication_material
;
O. V. Dolomanov, L. J. Bourhis, R. J. Gildea, J. A. K. Howard and H. Puschmann,
OLEX2: a complete structure solution, refinement and analysis program.
J. Appl. Cryst. (2009). 42, 339-341.
;
_computing_structure_refinement
;
olex2.refine (L.J. Bourhis, O.V. Dolomanov, R.J. Gildea, J.A.K. Howard,
H. Puschmann, in preparation, 2011)
;
_diffrn_ambient_temperature 150
_diffrn_measured_fraction_theta_full 0.9785
_diffrn_measured_fraction_theta_max 0.9779
_diffrn_radiation_wavelength 1.54184
_diffrn_reflns_av_R_equivalents 0.0269
_diffrn_reflns_av_unetI/netI 0.0411
_diffrn_reflns_limit_h_max 19
_diffrn_reflns_limit_h_min -30
_diffrn_reflns_limit_k_max 6
_diffrn_reflns_limit_k_min -6
_diffrn_reflns_limit_l_max 16
_diffrn_reflns_limit_l_min -12
_diffrn_reflns_number 2878
_diffrn_reflns_theta_full 70.3768
_diffrn_reflns_theta_max 70.38
_diffrn_reflns_theta_min 4.15
_exptl_absorpt_coefficient_mu 0.712
_exptl_crystal_colour colourless
_exptl_crystal_colour_primary colourless
_exptl_crystal_density_diffrn 1.4268
_exptl_crystal_description needle
_exptl_crystal_F_000 746.1955
_exptl_crystal_size_max 0.7
_exptl_crystal_size_mid 0.3
_exptl_crystal_size_min 0.3
_refine_diff_density_max 0.2321
_refine_diff_density_min -0.2986
_refine_diff_density_rms 0.0582
_refine_ls_d_res_high 0.8185
_refine_ls_d_res_low 10.6416
_refine_ls_goodness_of_fit_ref 1.0401
_refine_ls_hydrogen_treatment mixed
_refine_ls_matrix_type full
_refine_ls_number_constraints 18
_refine_ls_number_parameters 122
_refine_ls_number_reflns 1547
_refine_ls_number_restraints 0
_refine_ls_restrained_S_all 1.0401
_refine_ls_R_factor_all 0.0514
_refine_ls_R_factor_gt 0.0410
_refine_ls_shift/su_max 0.0000
_refine_ls_shift/su_mean 0.0000
_refine_ls_structure_factor_coef Fsqd
_refine_ls_weighting_details 'w=1/[\s^2^(Fo^2^)+(0.0564P)^2^+0.7096P] where P=(Fo^2^+2Fc^2^)/3'
_refine_ls_weighting_scheme calc
_refine_ls_wR_factor_ref 0.1152
_reflns_Friedel_coverage 0.0
_reflns_limit_h_max 25
_reflns_limit_h_min -30
_reflns_limit_k_max 6
_reflns_limit_k_min 0
_reflns_limit_l_max 16
_reflns_limit_l_min 0
_reflns_number_gt 1281
_reflns_number_total 1547
_reflns_threshold_expression I>=2u(I)
_cod_data_source_file c4nj00351a2.cif
_cod_data_source_block 4
_cod_depositor_comments 'Adding full bibliography for 7054203--7054208.cif.'
_cod_database_code 7054205
_olex2_refinement_description
;
1. Fixed Uiso
 At 1.2 times of:
  All C(H) groups, All C(H,H) groups
2. Others
 Fixed Sof: H1a(0.5) H1b(0.5)
3.a Secondary CH2 refined with riding coordinates:
 C1(H1a,H1b), C2(H2a,H2b)
3.b Aromatic/amide H refined with riding coordinates:
 C8(H8), C6(H6), C5(H5), C9(H9), C10(H10), C11(H11)
;

loop_
_space_group_symop_id
_space_group_symop_operation_xyz
1 x,y,z
2 -x,y,-z+1/2
3 -x,-y,-z
4 x,-y,z-1/2
5 x+1/2,y+1/2,z
6 -x+1/2,y+1/2,-z+1/2
7 -x+1/2,-y+1/2,-z
8 x+1/2,-y+1/2,z-1/2

loop_
_atom_site_label
_atom_site_type_symbol
_atom_site_fract_x
_atom_site_fract_y
_atom_site_fract_z
_atom_site_U_iso_or_equiv
_atom_site_adp_type
_atom_site_occupancy
_atom_site_refinement_flags_posn
_atom_site_refinement_flags_adp
C1 C 0.500000 1.1963(4) 0.250000 0.0270(5) Uani 1.000000 S T
C2 C 0.57158(7) 0.9360(3) 0.23965(13) 0.0262(4) Uani 1.000000 . .
C3 C 0.58175(7) 0.8207(3) 0.34645(13) 0.0240(4) Uani 1.000000 . .
C4 C 0.54069(7) 0.8711(3) 0.38324(13) 0.0238(4) Uani 1.000000 . .
C5 C 0.54800(7) 0.7513(3) 0.47731(13) 0.0269(4) Uani 1.000000 . .
C6 C 0.59689(7) 0.5890(3) 0.53714(13) 0.0270(4) Uani 1.000000 . .
C7 C 0.63810(7) 0.5423(3) 0.50149(13) 0.0250(4) Uani 1.000000 . .
C8 C 0.63027(7) 0.6548(3) 0.40655(13) 0.0245(4) Uani 1.000000 . .
C9 C 0.75030(7) 0.4114(3) 0.59750(13) 0.0281(4) Uani 1.000000 . .
C10 C 0.74566(8) 0.0694(3) 0.66228(14) 0.0309(4) Uani 1.000000 . .
C11 C 0.68606(8) 0.1559(3) 0.60574(14) 0.0290(4) Uani 1.000000 . .
N1 N 0.50861(6) 1.0473(2) 0.17260(11) 0.0253(3) Uani 1.000000 . .
N2 N 0.68889(6) 0.3769(2) 0.56369(11) 0.0262(3) Uani 1.000000 . .
N3 N 0.78622(7) 0.2297(3) 0.65782(12) 0.0318(4) Uani 1.000000 . .
H8 H 0.65811(7) 0.6188(3) 0.38205(13) 0.0294(4) Uiso 1.000000 R .
H6 H 0.60222(7) 0.5102(3) 0.60201(13) 0.0324(5) Uiso 1.000000 R .
H5 H 0.51929(7) 0.7810(3) 0.50050(13) 0.0323(5) Uiso 1.000000 R .
H1a H 0.462807 1.3014(4) 0.205769 0.0324(6) Uiso 0.500000 R .
H1b H 0.537193 1.3014(4) 0.294231 0.0324(6) Uiso 0.500000 R .
H2a H 0.60407(7) 1.0610(3) 0.25991(13) 0.0315(5) Uiso 1.000000 R .
H2b H 0.57611(7) 0.8119(3) 0.19354(13) 0.0315(5) Uiso 1.000000 R .
H9 H 0.76534(7) 0.5506(3) 0.57949(13) 0.0337(5) Uiso 1.000000 R .
H10 H 0.75787(8) -0.0818(3) 0.70002(14) 0.0371(5) Uiso 1.000000 R .
H11 H 0.64985(8) 0.0798(3) 0.59698(14) 0.0348(5) Uiso 1.000000 R .

loop_
_atom_site_aniso_label
_atom_site_aniso_U_11
_atom_site_aniso_U_22
_atom_site_aniso_U_33
_atom_site_aniso_U_12
_atom_site_aniso_U_13
_atom_site_aniso_U_23
C1 0.0272(12) 0.0205(11) 0.0274(11) -0.000000 0.0106(9) 0.000000
C2 0.0219(8) 0.0291(8) 0.0253(8) 0.0005(7) 0.0110(7) 0.0023(7)
C3 0.0227(8) 0.0234(8) 0.0224(8) -0.0037(6) 0.0096(6) -0.0028(6)
C4 0.0212(8) 0.0218(8) 0.0236(8) -0.0014(6) 0.0086(6) -0.0037(6)
C5 0.0257(8) 0.0283(8) 0.0265(8) -0.0024(7) 0.0138(7) -0.0026(7)
C6 0.0284(9) 0.0272(8) 0.0233(8) -0.0026(7) 0.0124(7) 0.0003(7)
C7 0.0211(8) 0.0225(8) 0.0253(8) -0.0012(6) 0.0081(6) -0.0008(6)
C8 0.0210(8) 0.0244(8) 0.0261(8) -0.0022(6) 0.0111(6) -0.0022(6)
C9 0.0256(8) 0.0277(8) 0.0272(8) -0.0002(7) 0.0115(7) -0.0009(7)
C10 0.0375(9) 0.0253(8) 0.0249(8) 0.0047(7) 0.0132(7) 0.0009(7)
C11 0.0333(9) 0.0223(8) 0.0274(8) -0.0028(7) 0.0134(7) -0.0007(7)
N1 0.0228(7) 0.0246(7) 0.0246(7) 0.0004(5) 0.0100(6) 0.0022(6)
N2 0.0246(7) 0.0236(7) 0.0236(7) 0.0002(6) 0.0083(6) 0.0010(6)
N3 0.0305(8) 0.0322(8) 0.0275(7) 0.0059(6) 0.0120(6) 0.0010(6)

loop_
_atom_type_symbol
_atom_type_scat_dispersion_real
_atom_type_scat_dispersion_imag
_atom_type_scat_source
_atom_type_scat_dispersion_source
H 0.00000 0.00000 'International Tables Volume C Table 6.1.1.4 (pp. 500-502)' 'Henke, Gullikson and Davis, At. Data and Nucl. Data Tables, 1993, 54, 2'
C 0.01920 0.00962 'International Tables Volume C Table 6.1.1.4 (pp. 500-502)' 'Henke, Gullikson and Davis, At. Data and Nucl. Data Tables, 1993, 54, 2'
N 0.03256 0.01839 'International Tables Volume C Table 6.1.1.4 (pp. 500-502)' 'Henke, Gullikson and Davis, At. Data and Nucl. Data Tables, 1993, 54, 2'

loop_
_geom_angle_atom_site_label_1
_geom_angle_atom_site_label_2
_geom_angle_atom_site_label_3
_geom_angle
_geom_angle_site_symmetry_1
_geom_angle_site_symmetry_3
N1 C1 N1 111.45(18) . 2_655
N1 C2 C3 111.27(12) . .
C4 C3 C2 120.39(14) . .
C8 C3 C2 120.39(14) . .
C8 C3 C4 119.16(14) . .
C5 C4 C3 119.80(15) . .
N1 C4 C3 121.66(14) 2_655 .
N1 C4 C5 118.53(14) 2_655 .
C6 C5 C4 120.45(15) . .
C7 C6 C5 119.57(15) . .
C8 C7 C6 120.50(14) . .
N2 C7 C6 119.65(14) . .
N2 C7 C8 119.85(14) . .
C7 C8 C3 120.48(14) . .
N3 C9 N2 112.26(15) . .
N3 C10 C11 111.12(15) . .
N2 C11 C10 105.73(15) . .
C2 N1 C1 107.18(10) . 2_655
C4 N1 C1 111.09(11) 2_655 2_655
C4 N1 C2 112.59(12) 2_655 .
C9 N2 C7 126.85(14) . .
C11 N2 C7 126.70(14) . .
C11 N2 C9 106.39(14) . .
C10 N3 C9 104.50(14) . .

loop_
_geom_bond_atom_site_label_1
_geom_bond_atom_site_label_2
_geom_bond_distance
_geom_bond_site_symmetry_2
C1 N1 1.4667(18) .
C1 N1 1.4667(18) 2_655
C2 C3 1.516(2) .
C2 N1 1.4782(19) .
C3 C4 1.405(2) .
C3 C8 1.396(2) .
C4 C5 1.396(2) .
C4 N1 1.4381(19) 2_655
C5 C6 1.387(2) .
C6 C7 1.392(2) .
C7 C8 1.383(2) .
C7 N2 1.4300(19) .
C9 N2 1.366(2) .
C9 N3 1.315(2) .
C10 C11 1.356(2) .
C10 N3 1.378(2) .
C11 N2 1.377(2) .
